data_2014523
loop_
_publ_author_name
'You, Zhong-Lu'
'Zhu, Hai-Liang'

_publ_section_title
;
 Bis(\m-2-aminopyridine)bis[(trifluoroacetato)silver(I)]
;
_journal_issue 10
_journal_name_full 'Acta Crystallographica Section C'
_journal_page_first m517
_journal_page_last m519
_journal_paper_doi 10.1107/S0108270104020785
_journal_volume 60
_journal_year 2004
_chemical_formula_iupac '[Ag2 (C2 F3 O2)2 (C5 H6 N2)2]'
_chemical_formula_moiety 'C7 H6 Ag F3 N2 O2'
_chemical_formula_sum 'C7 H6 Ag F3 N2 O2'
_chemical_formula_weight 315.01
_chemical_name_systematic
;
Bis(\m-2-aminopyridine)bis[(trifluoroacetato)silver(I)]
;
_space_group_IT_number 2
_symmetry_cell_setting triclinic
_symmetry_space_group_name_Hall '-P 1'
_symmetry_space_group_name_H-M 'P -1'
_atom_sites_solution_hydrogens geom
_atom_sites_solution_primary direct
_atom_sites_solution_secondary difmap
_audit_creation_method SHELXL-97
_cell_angle_alpha 92.01(3)
_cell_angle_beta 92.17(3)
_cell_angle_gamma 91.09(3)
_cell_formula_units_Z 2
_cell_length_a 6.791(2)
_cell_length_b 7.731(2)
_cell_length_c 8.732(2)
_cell_measurement_reflns_used 872
_cell_measurement_temperature 293(2)
_cell_measurement_theta_max 23.728
_cell_measurement_theta_min 2.232
_cell_volume 457.7(2)
_computing_cell_refinement SMART
_computing_data_collection 'SMART (Bruker, 1998)'
_computing_data_reduction 'SAINT (Bruker, 1998)'
_computing_molecular_graphics 'SHELXTL (Sheldrick, 1997)'
_computing_publication_material SHELXTL
_computing_structure_refinement 'SHELXL97 (Sheldrick, 1997)'
_computing_structure_solution 'SHELXS97 (Sheldrick, 1997)'
_diffrn_ambient_temperature 293(2)
_diffrn_measured_fraction_theta_full 0.943
_diffrn_measured_fraction_theta_max 0.943
_diffrn_measurement_device_type 'CCD area detector'
_diffrn_measurement_method '\w scans'
_diffrn_radiation_monochromator graphite
_diffrn_radiation_source 'fine-focus sealed tube'
_diffrn_radiation_type MoK\a
_diffrn_radiation_wavelength 0.71073
_diffrn_reflns_av_R_equivalents 0.0156
_diffrn_reflns_av_sigmaI/netI 0.0193
_diffrn_reflns_limit_h_max 8
_diffrn_reflns_limit_h_min -8
_diffrn_reflns_limit_k_max 9
_diffrn_reflns_limit_k_min -9
_diffrn_reflns_limit_l_max 5
_diffrn_reflns_limit_l_min -10
_diffrn_reflns_number 2109
_diffrn_reflns_theta_full 26.48
_diffrn_reflns_theta_max 26.48
_diffrn_reflns_theta_min 2.34
_diffrn_standards_decay_% 0
_diffrn_standards_interval_count 0
_diffrn_standards_interval_time 0
_diffrn_standards_number 0
_exptl_absorpt_coefficient_mu 2.230
_exptl_absorpt_correction_T_max 0.6640
_exptl_absorpt_correction_T_min 0.5448
_exptl_absorpt_correction_type multi-scan
_exptl_absorpt_process_details '(SADABS; Sheldrick, 1996)'
_exptl_crystal_colour colorless
_exptl_crystal_density_diffrn 2.286
_exptl_crystal_density_method 'not measured'
_exptl_crystal_description block
_exptl_crystal_F_000 304
_exptl_crystal_size_max 0.31
_exptl_crystal_size_mid 0.22
_exptl_crystal_size_min 0.20
_refine_diff_density_max 0.807
_refine_diff_density_min -0.871
_refine_ls_extinction_coef 0.159(7)
_refine_ls_extinction_expression Fc^*^=kFc[1+0.001xFc^2^\l^3^/sin(2\q)]^-1/4^
_refine_ls_extinction_method SHELXL97
_refine_ls_goodness_of_fit_ref 1.044
_refine_ls_hydrogen_treatment constr
_refine_ls_matrix_type full
_refine_ls_number_parameters 137
_refine_ls_number_reflns 1789
_refine_ls_number_restraints 0
_refine_ls_restrained_S_all 1.044
_refine_ls_R_factor_all 0.0324
_refine_ls_R_factor_gt 0.0313
_refine_ls_shift/su_max <0.001
_refine_ls_shift/su_mean 0.000
_refine_ls_structure_factor_coef Fsqd
_refine_ls_weighting_details 'calc w=1/[\s^2^(Fo^2^)+(0.0577P)^2^+0.418P] where P=(Fo^2^+2Fc^2^)/3'
_refine_ls_weighting_scheme calc
_refine_ls_wR_factor_gt 0.0825
_refine_ls_wR_factor_ref 0.0836
_reflns_number_gt 1712
_reflns_number_total 1789
_reflns_threshold_expression I>2\s(I)
_cod_data_source_file ob1201.cif
_cod_data_source_block I
_cod_depositor_comments
;
The following automatic conversions were performed:
'_symmetry_cell_setting' value 'Triclinic' changed to 'triclinic'
according to '/home/saulius/struct/CIF-dictionaries/cif_core.dic'
dictionary named 'cif_core.dic' version 2.4.1 from 2010-06-29.

Automatic conversion script
Id: cif_fix_enum 1527 2010-12-29 10:47:43Z saulius 

The following automatic conversions were performed:

'_symmetry_cell_setting' value 'Triclinic' changed to 'triclinic'
according to /home/saulius/struct/CIF-dictionaries/cif_core.dic
dictionary named 'cif_core.dic' version 2.4.1 from 2010-06-29.

Automatic conversion script
Id: cif_fix_values 1715 2011-07-08 13:25:40Z adriana 
;
_cod_original_sg_symbol_H-M P-1
_cod_database_code 2014523
_cod_database_fobs_code 2014523

loop_
_symmetry_equiv_pos_as_xyz
'x, y, z'
'-x, -y, -z'

loop_
_atom_site_label
_atom_site_fract_x
_atom_site_fract_y
_atom_site_fract_z
_atom_site_U_iso_or_equiv
_atom_site_adp_type
_atom_site_calc_flag
_atom_site_refinement_flags
_atom_site_occupancy
_atom_site_disorder_assembly
_atom_site_disorder_group
_atom_site_type_symbol
Ag1 0.22514(4) 0.46197(3) 0.98705(3) 0.03766(18) Uani d . 1 . . Ag
F1 0.5069(5) 1.0916(4) 1.2199(7) 0.1096(17) Uani d . 1 . . F
F2 0.5786(7) 0.8982(6) 1.3736(4) 0.1031(15) Uani d . 1 . . F
F3 0.7260(5) 0.9128(5) 1.1700(5) 0.0821(11) Uani d . 1 . . F
O1 0.2279(4) 0.8668(4) 1.1347(4) 0.0444(7) Uani d . 1 . . O
O2 0.4504(4) 0.6560(3) 1.1249(3) 0.0415(6) Uani d . 1 . . O
N1 0.1615(4) 0.6045(4) 0.7684(3) 0.0325(6) Uani d . 1 . . N
N2 -0.0733(4) 0.7615(4) 0.8968(3) 0.0312(6) Uani d . 1 . . N
H2A -0.1638 0.8422 0.8771 0.080 Uiso d R 1 . . H
H2C 0.0174 0.8099 0.9638 0.080 Uiso d R 1 . . H
C1 0.2574(6) 0.5642(5) 0.6406(5) 0.0407(8) Uani d . 1 . . C
H1A 0.3629 0.4837 0.6475 0.080 Uiso d R 1 . . H
C2 0.2131(6) 0.6338(5) 0.5011(5) 0.0436(9) Uani d . 1 . . C
H2B 0.2857 0.6022 0.4125 0.080 Uiso d R 1 . . H
C3 0.0613(6) 0.7495(5) 0.4918(5) 0.0431(9) Uani d . 1 . . C
H3A 0.0236 0.7979 0.3955 0.080 Uiso d R 1 . . H
C4 -0.0360(6) 0.7949(5) 0.6219(4) 0.0379(8) Uani d . 1 . . C
H4A -0.1403 0.8769 0.6189 0.080 Uiso d R 1 . . H
C5 0.0200(5) 0.7198(4) 0.7591(4) 0.0293(7) Uani d . 1 . . C
C6 0.5519(6) 0.9291(5) 1.2281(4) 0.0384(8) Uani d . 1 . . C
C7 0.3927(5) 0.8054(4) 1.1527(4) 0.0301(7) Uani d . 1 . . C

loop_
_atom_site_aniso_label
_atom_site_aniso_U_11
_atom_site_aniso_U_22
_atom_site_aniso_U_33
_atom_site_aniso_U_12
_atom_site_aniso_U_13
_atom_site_aniso_U_23
Ag1 0.0352(2) 0.0344(2) 0.0440(2) 0.00374(12) 0.00462(12) 0.00587(13)
F1 0.071(2) 0.0339(15) 0.219(5) -0.0004(14) -0.037(3) -0.019(2)
F2 0.119(3) 0.142(4) 0.0436(16) -0.063(3) -0.0158(17) -0.0068(19)
F3 0.0448(16) 0.098(2) 0.100(2) -0.0248(15) 0.0229(16) -0.044(2)
O1 0.0352(14) 0.0422(15) 0.0549(16) 0.0095(12) -0.0075(12) -0.0068(13)
O2 0.0369(14) 0.0325(13) 0.0543(16) 0.0049(10) -0.0033(12) -0.0055(12)
N1 0.0319(15) 0.0305(14) 0.0353(15) 0.0038(11) 0.0025(11) 0.0036(12)
N2 0.0325(15) 0.0282(13) 0.0331(14) 0.0037(11) 0.0015(11) 0.0001(11)
C1 0.039(2) 0.0382(19) 0.046(2) 0.0060(15) 0.0109(16) 0.0033(16)
C2 0.048(2) 0.045(2) 0.039(2) -0.0042(17) 0.0157(17) 0.0027(17)
C3 0.051(2) 0.040(2) 0.0384(19) -0.0032(17) 0.0008(16) 0.0097(16)
C4 0.041(2) 0.0299(17) 0.0427(19) 0.0032(14) -0.0023(15) 0.0062(15)
C5 0.0295(16) 0.0220(14) 0.0365(17) -0.0029(12) 0.0019(13) 0.0021(13)
C6 0.0340(18) 0.0368(18) 0.044(2) 0.0023(14) 0.0025(15) -0.0064(16)
C7 0.0311(17) 0.0310(16) 0.0284(15) 0.0030(13) 0.0022(12) 0.0014(13)

loop_
_atom_type_symbol
_atom_type_description
_atom_type_scat_dispersion_real
_atom_type_scat_dispersion_imag
_atom_type_scat_source
C C 0.0033 0.0016 'International Tables Vol C Tables 4.2.6.8 and 6.1.1.4'
H H 0.0000 0.0000 'International Tables Vol C Tables 4.2.6.8 and 6.1.1.4'
N N 0.0061 0.0033 'International Tables Vol C Tables 4.2.6.8 and 6.1.1.4'
O O 0.0106 0.0060 'International Tables Vol C Tables 4.2.6.8 and 6.1.1.4'
F F 0.0171 0.0103 'International Tables Vol C Tables 4.2.6.8 and 6.1.1.4'
Ag Ag -0.8971 1.1015 'International Tables Vol C Tables 4.2.6.8 and 6.1.1.4'

loop_
_geom_angle_atom_site_label_1
_geom_angle_atom_site_label_2
_geom_angle_atom_site_label_3
_geom_angle_site_symmetry_1
_geom_angle_site_symmetry_3
_geom_angle
_geom_angle_publ_flag
N1 Ag1 N2 . 2_567 134.02(11) yes
N1 Ag1 O2 . . 102.19(11) yes
N2 Ag1 O2 2_567 . 121.71(10) yes
N1 Ag1 Ag1 . 2_567 78.51(8) ?
N2 Ag1 Ag1 2_567 2_567 70.47(8) ?
O2 Ag1 Ag1 . 2_567 116.70(7) ?
C7 O2 Ag1 . . 116.9(2) ?
C5 N1 C1 . . 117.9(3) ?
C5 N1 Ag1 . . 121.5(2) ?
C1 N1 Ag1 . . 120.4(2) ?
C5 N2 Ag1 . 2_567 116.5(2) ?
C5 N2 H2A . . 108.0 ?
Ag1 N2 H2A 2_567 . 108.2 ?
C5 N2 H2C . . 108.2 ?
Ag1 N2 H2C 2_567 . 108.2 ?
H2A N2 H2C . . 107.4 ?
N1 C1 C2 . . 123.3(4) ?
N1 C1 H1A . . 118.2 ?
C2 C1 H1A . . 118.5 ?
C1 C2 C3 . . 118.2(4) ?
C1 C2 H2B . . 120.7 ?
C3 C2 H2B . . 121.1 ?
C4 C3 C2 . . 119.3(4) ?
C4 C3 H3A . . 120.2 ?
C2 C3 H3A . . 120.4 ?
C3 C4 C5 . . 118.7(3) ?
C3 C4 H4A . . 121.0 ?
C5 C4 H4A . . 120.3 ?
N1 C5 C4 . . 122.5(3) ?
N1 C5 N2 . . 116.0(3) ?
C4 C5 N2 . . 121.5(3) ?
F1 C6 F2 . . 106.8(4) ?
F1 C6 F3 . . 106.7(4) ?
F2 C6 F3 . . 105.1(4) ?
F1 C6 C7 . . 113.1(3) ?
F2 C6 C7 . . 110.7(3) ?
F3 C6 C7 . . 113.9(3) ?
O1 C7 O2 . . 130.1(3) ?
O1 C7 C6 . . 115.6(3) ?
O2 C7 C6 . . 114.2(3) ?

loop_
_geom_bond_atom_site_label_1
_geom_bond_atom_site_label_2
_geom_bond_site_symmetry_2
_geom_bond_distance
_geom_bond_publ_flag
Ag1 N1 . 2.269(3) yes
Ag1 N2 2_567 2.283(3) yes
Ag1 O2 . 2.384(3) yes
Ag1 Ag1 2_567 3.140(2) yes
F1 C6 . 1.303(5) ?
F2 C6 . 1.308(5) ?
F3 C6 . 1.311(5) ?
O1 C7 . 1.230(4) ?
O2 C7 . 1.246(4) ?
N1 C5 . 1.326(4) ?
N1 C1 . 1.343(5) ?
N2 C5 . 1.411(4) ?
N2 Ag1 2_567 2.283(3) ?
N2 H2A . 0.9001 ?
N2 H2C . 0.9000 ?
C1 C2 . 1.374(6) ?
C1 H1A . 0.9600 ?
C2 C3 . 1.380(6) ?
C2 H2B . 0.9600 ?
C3 C4 . 1.374(6) ?
C3 H3A . 0.9600 ?
C4 C5 . 1.392(5) ?
C4 H4A . 0.9600 ?
C6 C7 . 1.542(5) ?

loop_
_geom_hbond_atom_site_label_D
_geom_hbond_atom_site_label_H
_geom_hbond_atom_site_label_A
_geom_hbond_site_symmetry_A
_geom_hbond_distance_DH
_geom_hbond_distance_HA
_geom_hbond_distance_DA
_geom_hbond_angle_DHA
N2 H2A O1 2_577 0.90 2.30 3.095(4) 146
N2 H2A F1 2_577 0.90 2.52 3.314(5) 148
N2 H2C O1 . 0.90 2.06 2.943(4) 167

loop_
_geom_torsion_atom_site_label_1
_geom_torsion_atom_site_label_2
_geom_torsion_atom_site_label_3
_geom_torsion_atom_site_label_4
_geom_torsion_site_symmetry_1
_geom_torsion
_geom_torsion_publ_flag
N1 Ag1 O2 C7 . 57.9(3) yes
N2 Ag1 O2 C7 2_567 -107.8(3) yes
N2 Ag1 N1 C5 2_567 76.0(3) ?
O2 Ag1 N1 C5 . -87.1(3) ?
N2 Ag1 N1 C1 2_567 -99.0(3) ?
O2 Ag1 N1 C1 . 98.0(3) ?
Ag1 Ag1 N1 C1 2_567 -146.9(3) ?
C5 N1 C1 C2 . -1.4(6) ?
Ag1 N1 C1 C2 . 173.7(3) ?
N1 C1 C2 C3 . -0.6(6) ?
C1 C2 C3 C4 . 1.9(6) ?
C2 C3 C4 C5 . -1.1(6) ?
C1 N1 C5 C4 . 2.2(5) ?
Ag1 N1 C5 C4 . -172.8(3) ?
C1 N1 C5 N2 . -178.4(3) ?
Ag1 N1 C5 N2 . 6.5(4) ?
C3 C4 C5 N1 . -1.0(5) ?
C3 C4 C5 N2 . 179.7(3) ?
Ag1 N2 C5 N1 2_567 -59.4(3) ?
Ag1 N2 C5 C4 2_567 120.0(3) ?
Ag1 O2 C7 O1 . 8.7(5) ?
Ag1 O2 C7 C6 . -174.4(2) ?
F1 C6 C7 O1 . -19.4(5) ?
F2 C6 C7 O1 . 100.4(4) ?
F3 C6 C7 O1 . -141.5(4) ?
F1 C6 C7 O2 . 163.2(4) ?
F2 C6 C7 O2 . -77.0(5) ?
F3 C6 C7 O2 . 41.1(5) ?
